data_1521311
loop_
_publ_author_name
'McLaughlin, A.C.'
'Attfield, J.P.'
'Tallon, J.L.'

_publ_section_title
;
 A variable temperature structural study of the ferromagnetic
 superconductor Ru Sr2 Gd Cu2 O8
;
_journal_name_full 'International Journal of Inorganic Materials'
_journal_page_first 95
_journal_page_last 99
_journal_volume 2
_journal_year 2000
_chemical_formula_sum 'Cu2 Gd O8 Ru Sr2'
_chemical_name_systematic 'Ru Sr2 Gd Cu2 O8'
_space_group_IT_number 123
_symmetry_space_group_name_Hall '-P 4 2'
_symmetry_space_group_name_H-M 'P 4/m m m'
_cell_angle_alpha 90
_cell_angle_beta 90
_cell_angle_gamma 90
_cell_formula_units_Z 1
_cell_length_a 3.83205
_cell_length_b 3.83205
_cell_length_c 11.554
_cell_volume 169.666
_citation_journal_id_ASTM IJIMCR
_cod_data_source_file McLaughlin_IJIMCR_2000_1690.cif
_cod_data_source_block Cu2Gd1O8Ru1Sr2
_cod_original_formula_sum 'Cu2 Gd1 O8 Ru1 Sr2'
_cod_database_code 1521311

loop_
_symmetry_equiv_pos_as_xyz
x,y,z
-y,x,z
-x,-y,z
y,-x,z
x,-y,-z
y,x,-z
-x,y,-z
-y,-x,-z
-x,-y,-z
y,-x,-z
x,y,-z
-y,x,-z
-x,y,z
-y,-x,z
x,-y,z
y,x,z

loop_
_atom_site_label
_atom_site_type_symbol
_atom_site_fract_x
_atom_site_fract_y
_atom_site_fract_z
_atom_site_occupancy
_atom_site_U_iso_or_equiv
O1 O-2 0.037 0 0.3335 0.25 0.0
O2 O-2 0 0.5 0.1302 1 0.0
Sr1 Sr+2 0.5 0.5 0.30901 1 0.0
Ru1 Ru+4 0 0 0.5 1 0.0
O3 O-2 0.116 0.5 0.5 0.5 0.0
Gd1 Gd+3 0.5 0.5 0 1 0.0
Cu1 Cu+2 0 0 0.1456 1 0.0
